data_1556153
loop_
_publ_author_name
'Takase, Masayoshi'
'Inabe, Ayumi'
'Sugawara, Yuki'
'Fujita, Wataru'
'Nishinaga, Tohru'
'Nomura, Kotohiro'

_publ_section_title
;
 Donor-acceptor segregated paracyclophanes composed of naphthobipyrrole
 and stacked fluoroarenes.
;
_journal_issue 13
_journal_name_full 'Organic letters'
_journal_page_first 3202
_journal_page_last 3205
_journal_paper_doi 10.1021/ol400882q
_journal_volume 15
_journal_year 2013
_chemical_formula_sum 'C40 H20 F8 N4'
_chemical_formula_weight 708.60
_chemical_name_common 4a
_space_group_IT_number 15
_space_group_name_Hall '-C 2yc'
_space_group_name_H-M_alt 'C 1 2/c 1'
_symmetry_cell_setting monoclinic
_symmetry_space_group_name_H-M 'C 1 2/c 1'
_atom_sites_solution_hydrogens geom
_atom_sites_solution_primary direct
_atom_sites_solution_secondary difmap
_audit_creation_method SHELXL-97
_cell_angle_alpha 90.00
_cell_angle_beta 129.736(2)
_cell_angle_gamma 90.00
_cell_formula_units_Z 8
_cell_length_a 20.8969(19)
_cell_length_b 25.977(2)
_cell_length_c 14.1722(13)
_cell_measurement_temperature 173(2)
_cell_volume 5916.1(9)
_computing_cell_refinement 'Bruker SMART'
_computing_data_collection 'Bruker SMART'
_computing_data_reduction 'Bruker SMART'
_computing_molecular_graphics 'Bruker XSHELL'
_computing_publication_material 'XCIF (Bruker AXS, 2001)'
_computing_structure_refinement 'SHELXL-97 (Sheldrick, 1997)'
_computing_structure_solution 'SHELXS-97 (Sheldrick, 1990)'
_diffrn_ambient_temperature 173(2)
_diffrn_detector_area_resol_mean 8.366
_diffrn_measured_fraction_theta_full 0.997
_diffrn_measured_fraction_theta_max 0.997
_diffrn_measurement_device_type 'Bruker SMART CCD area detector system'
_diffrn_measurement_method 'omega scan'
_diffrn_radiation_monochromator graphite
_diffrn_radiation_source 'fine-focus sealed tube'
_diffrn_radiation_type MoK\a
_diffrn_radiation_wavelength 0.71073
_diffrn_reflns_av_R_equivalents 0.1217
_diffrn_reflns_av_sigmaI/netI 0.1492
_diffrn_reflns_limit_h_max 23
_diffrn_reflns_limit_h_min -23
_diffrn_reflns_limit_k_max 28
_diffrn_reflns_limit_k_min -20
_diffrn_reflns_limit_l_max 15
_diffrn_reflns_limit_l_min -15
_diffrn_reflns_number 12642
_diffrn_reflns_theta_full 23.27
_diffrn_reflns_theta_max 23.27
_diffrn_reflns_theta_min 2.44
_exptl_absorpt_coefficient_mu 0.130
_exptl_absorpt_correction_T_max 0.9935
_exptl_absorpt_correction_T_min 0.9769
_exptl_absorpt_correction_type empirical
_exptl_absorpt_process_details
;
SADABS Sheldrick 1996
;
_exptl_crystal_colour colorless
_exptl_crystal_density_diffrn 1.591
_exptl_crystal_density_method 'not measured'
_exptl_crystal_description prizm
_exptl_crystal_F_000 2880
_exptl_crystal_size_max 0.18
_exptl_crystal_size_mid 0.08
_exptl_crystal_size_min 0.05
_refine_diff_density_max 0.288
_refine_diff_density_min -0.243
_refine_diff_density_rms 0.060
_refine_ls_extinction_method none
_refine_ls_goodness_of_fit_ref 0.945
_refine_ls_hydrogen_treatment mixed
_refine_ls_matrix_type full
_refine_ls_number_parameters 469
_refine_ls_number_reflns 4242
_refine_ls_number_restraints 0
_refine_ls_restrained_S_all 0.945
_refine_ls_R_factor_all 0.1645
_refine_ls_R_factor_gt 0.0630
_refine_ls_shift/su_max 0.000
_refine_ls_shift/su_mean 0.000
_refine_ls_structure_factor_coef Fsqd
_refine_ls_weighting_details 'calc w=1/[\s^2^(Fo^2^)+(0.0581P)^2^+0.0000P] where P=(Fo^2^+2Fc^2^)/3'
_refine_ls_weighting_scheme calc
_refine_ls_wR_factor_gt 0.1144
_refine_ls_wR_factor_ref 0.1551
_reflns_number_gt 1975
_reflns_number_total 4242
_reflns_threshold_expression >2sigma(I)
_cod_data_source_file ol400882q_si_002.cif
_cod_data_source_block 4a
_cod_depositor_comments
;
The following automatic conversions were performed:

data item '_symmetry_cell_setting' value 'Monoclinic' was changed to
'monoclinic' in accordance with the
/home/saulius/struct/COD-crude-data/automatic-downloads/DataCite-retrospective/ACS/depositions/lib/dictionaries/cif_core.dic
dictionary named 'cif_core.dic' version 2.4.2 last updated on
2011-04-26.

Automatic conversion script
Id: cif_fix_values 6909 2019-04-08 15:41:33Z antanas 
;
_cod_original_sg_symbol_H-M 'C2/c  '
_cod_database_code 1556153

loop_
_symmetry_equiv_pos_as_xyz
'x, y, z'
'-x, y, -z+1/2'
'x+1/2, y+1/2, z'
'-x+1/2, y+1/2, -z+1/2'
'-x, -y, -z'
'x, -y, z-1/2'
'-x+1/2, -y+1/2, -z'
'x+1/2, -y+1/2, z-1/2'

loop_
_atom_site_label
_atom_site_type_symbol
_atom_site_fract_x
_atom_site_fract_y
_atom_site_fract_z
_atom_site_U_iso_or_equiv
_atom_site_adp_type
_atom_site_occupancy
_atom_site_symmetry_multiplicity
_atom_site_calc_flag
_atom_site_refinement_flags
N1A N 0.2879(3) 0.12736(18) 0.0656(4) 0.0381(12) Uani 1 1 d .
N2A N 0.5306(3) 0.16317(17) 0.0114(4) 0.0363(12) Uani 1 1 d .
C1A C 0.0713(4) 0.1671(2) 0.1928(6) 0.0465(17) Uani 1 1 d .
H1A H 0.0129 0.1648 0.1475 0.056 Uiso 1 1 calc R
C2A C 0.1060(3) 0.1526(2) 0.1411(6) 0.0469(17) Uani 1 1 d .
H2A H 0.0706 0.1404 0.0590 0.056 Uiso 1 1 calc R
C3A C 0.1912(3) 0.1553(2) 0.2042(6) 0.0395(15) Uani 1 1 d .
C4A C 0.2677(3) 0.1618(2) 0.1175(5) 0.0361(15) Uani 1 1 d .
H4A H 0.2833 0.1970 0.1344 0.043 Uiso 1 1 calc R
C5A C 0.2214(3) 0.1366(2) 0.1404(5) 0.0389(15) Uani 1 1 d .
C6A C 0.2093(3) 0.0858(2) 0.0947(5) 0.0384(15) Uani 1 1 d .
H6A H 0.1774 0.0598 0.0947 0.046 Uiso 1 1 calc R
C7A C 0.2509(3) 0.0804(2) 0.0507(5) 0.0426(16) Uani 1 1 d .
H7A H 0.2539 0.0500 0.0163 0.051 Uiso 1 1 calc R
C8A C 0.3455(3) 0.1360(2) 0.0462(5) 0.0354(15) Uani 1 1 d .
C9A C 0.4052(3) 0.0997(2) 0.0777(5) 0.0366(15) Uani 1 1 d .
C10A C 0.4602(3) 0.1074(2) 0.0584(5) 0.0364(15) Uani 1 1 d .
C11A C 0.4648(3) 0.1535(2) 0.0135(5) 0.0357(15) Uani 1 1 d .
C12A C 0.4066(3) 0.1898(2) -0.0162(5) 0.0369(15) Uani 1 1 d .
C13A C 0.3479(3) 0.1817(2) -0.0035(5) 0.0369(15) Uani 1 1 d .
C14A C 0.5283(4) 0.1933(2) -0.0707(5) 0.0453(16) Uani 1 1 d .
H14A H 0.4800 0.2074 -0.1449 0.054 Uiso 1 1 calc R
C15A C 0.6089(3) 0.1990(2) -0.0254(5) 0.0424(16) Uani 1 1 d .
H15A H 0.6258 0.2171 -0.0644 0.051 Uiso 1 1 calc R
C16A C 0.6630(3) 0.1732(2) 0.0902(5) 0.0383(15) Uani 1 1 d .
C17A C 0.6123(3) 0.1511(2) 0.1083(6) 0.0453(16) Uani 1 1 d .
H17A H 0.6305 0.1305 0.1770 0.054 Uiso 1 1 calc R
C18A C 0.7554(3) 0.1722(2) 0.1712(6) 0.0420(16) Uani 1 1 d .
C19A C 0.7922(4) 0.1875(2) 0.1235(6) 0.0488(17) Uani 1 1 d .
H19A H 0.7580 0.2006 0.0421 0.059 Uiso 1 1 calc R
C20A C 0.8772(4) 0.1848(2) 0.1887(6) 0.0493(17) Uani 1 1 d .
H20A H 0.9000 0.1953 0.1512 0.059 Uiso 1 1 calc R
F1A F 0.2931(2) 0.21875(12) -0.0350(3) 0.0574(10) Uani 1 1 d .
F2A F 0.4074(2) 0.23628(12) -0.0573(3) 0.0558(10) Uani 1 1 d .
F3A F 0.40893(18) 0.05483(12) 0.1281(3) 0.0533(10) Uani 1 1 d .
F4A F 0.51298(18) 0.06871(12) 0.0873(3) 0.0530(10) Uani 1 1 d .
N1B N 0.8460(3) 1.02606(16) 0.2008(4) 0.0356(12) Uani 1 1 d .
N2B N 0.8828(3) 0.83303(18) 0.2871(4) 0.0386(12) Uani 1 1 d .
C1B C 1.0723(3) 1.0361(2) 0.3671(5) 0.0348(15) Uani 1 1 d .
C2B C 0.9968(3) 1.03730(19) 0.3428(5) 0.0327(14) Uani 1 1 d .
C3B C 0.9217(3) 1.03425(19) 0.2238(5) 0.0303(14) Uani 1 1 d .
C4B C 0.7688(3) 1.0452(2) 0.1016(5) 0.0407(16) Uani 1 1 d .
H4B H 0.7585 1.0704 0.0448 0.049 Uiso 1 1 calc R
C5B C 0.7107(3) 1.0211(2) 0.1009(5) 0.0421(16) Uani 1 1 d .
H5B H 0.6524 1.0270 0.0431 0.051 Uiso 1 1 calc R
C6B C 0.7510(3) 0.9852(2) 0.2011(5) 0.0360(15) Uani 1 1 d .
C7B C 0.8346(3) 0.9898(2) 0.2627(5) 0.0348(14) Uani 1 1 d .
H7B H 0.8775 0.9715 0.3349 0.042 Uiso 1 1 calc R
C8B C 0.7063(3) 0.9546(2) 0.2310(5) 0.0348(15) Uani 1 1 d .
C9B C 0.6401(3) 0.9788(2) 0.2120(5) 0.0433(16) Uani 1 1 d .
H9B H 0.6276 1.0132 0.1826 0.052 Uiso 1 1 calc R
C10B C 0.5909(3) 0.9552(2) 0.2337(6) 0.0499(18) Uani 1 1 d .
H10B H 0.5452 0.9732 0.2175 0.060 Uiso 1 1 calc R
C11B C 0.6085(3) 0.9056(2) 0.2788(5) 0.0434(16) Uani 1 1 d .
H11B H 0.5771 0.8894 0.2975 0.052 Uiso 1 1 calc R
C12B C 0.6734(3) 0.8804(2) 0.2958(5) 0.0423(16) Uani 1 1 d .
H12B H 0.6850 0.8460 0.3247 0.051 Uiso 1 1 calc R
C13B C 0.7231(3) 0.9030(2) 0.2727(5) 0.0358(15) Uani 1 1 d .
C14B C 0.8254(3) 0.8725(2) 0.2432(5) 0.0356(15) Uani 1 1 d .
H14B H 0.8132 0.8977 0.1852 0.043 Uiso 1 1 calc R
C15B C 0.7893(3) 0.8697(2) 0.2956(5) 0.0343(14) Uani 1 1 d .
C16B C 0.8255(4) 0.8263(2) 0.3754(6) 0.0553(19) Uani 1 1 d .
H16B H 0.8123 0.8140 0.4243 0.066 Uiso 1 1 calc R
C17B C 0.8827(4) 0.8056(2) 0.3688(6) 0.0576(19) Uani 1 1 d .
H17B H 0.9169 0.7766 0.4141 0.069 Uiso 1 1 calc R
C19B C 0.9413(3) 0.8310(2) 0.2692(5) 0.0387(15) Uani 1 1 d .
F1B F 1.14166(17) 1.03427(12) 0.4850(3) 0.0458(9) Uani 1 1 d .
F2B F 0.99779(18) 1.03953(12) 0.4383(3) 0.0470(9) Uani 1 1 d .
C18B C 0.9727(4) 0.8753(2) 0.2609(6) 0.0531(18) Uani 1 1 d .
C20B C 0.9712(3) 0.7862(2) 0.2576(5) 0.0338(14) Uani 1 1 d .
F3B F 0.9518(3) 0.92171(13) 0.2773(5) 0.1056(18) Uani 1 1 d .
F4B F 0.94259(19) 0.74066(11) 0.2633(3) 0.0542(10) Uani 1 1 d .

loop_
_atom_site_aniso_label
_atom_site_aniso_U_11
_atom_site_aniso_U_22
_atom_site_aniso_U_33
_atom_site_aniso_U_23
_atom_site_aniso_U_13
_atom_site_aniso_U_12
N1A 0.040(3) 0.038(3) 0.041(3) -0.003(3) 0.028(3) -0.003(3)
N2A 0.036(3) 0.038(3) 0.036(3) -0.001(3) 0.023(3) -0.003(2)
C1A 0.044(4) 0.041(4) 0.071(5) 0.007(4) 0.044(4) 0.009(3)
C2A 0.041(4) 0.045(4) 0.048(4) 0.001(3) 0.026(3) -0.001(3)
C3A 0.041(4) 0.032(4) 0.051(4) 0.007(3) 0.031(4) 0.003(3)
C4A 0.048(4) 0.024(3) 0.042(4) -0.005(3) 0.031(3) 0.000(3)
C5A 0.035(3) 0.036(4) 0.042(4) 0.006(3) 0.022(3) 0.001(3)
C6A 0.041(4) 0.033(4) 0.045(4) -0.004(3) 0.030(3) -0.006(3)
C7A 0.043(4) 0.032(4) 0.052(4) -0.006(3) 0.030(4) -0.008(3)
C8A 0.038(3) 0.039(4) 0.032(4) -0.001(3) 0.024(3) 0.003(3)
C9A 0.042(4) 0.031(4) 0.036(4) 0.005(3) 0.025(3) -0.001(3)
C10A 0.028(3) 0.037(4) 0.042(4) 0.002(3) 0.021(3) 0.009(3)
C11A 0.034(3) 0.033(4) 0.037(4) 0.001(3) 0.022(3) 0.001(3)
C12A 0.045(4) 0.034(4) 0.033(4) 0.005(3) 0.026(3) -0.002(3)
C13A 0.038(3) 0.028(4) 0.048(4) 0.003(3) 0.028(3) 0.004(3)
C14A 0.050(4) 0.042(4) 0.039(4) 0.005(3) 0.026(3) 0.000(3)
C15A 0.047(4) 0.043(4) 0.052(4) 0.000(3) 0.039(4) -0.001(3)
C16A 0.042(4) 0.028(3) 0.048(4) 0.004(3) 0.031(3) 0.005(3)
C17A 0.045(4) 0.045(4) 0.049(4) 0.005(3) 0.031(4) 0.000(3)
C18A 0.045(4) 0.036(4) 0.053(4) -0.002(3) 0.035(4) 0.002(3)
C19A 0.047(4) 0.051(4) 0.057(5) -0.001(3) 0.037(4) -0.005(3)
C20A 0.048(4) 0.062(5) 0.053(4) 0.009(4) 0.039(4) -0.002(4)
F1A 0.065(2) 0.040(2) 0.091(3) 0.018(2) 0.061(2) 0.0164(19)
F2A 0.069(2) 0.041(2) 0.082(3) 0.013(2) 0.060(2) 0.0069(19)
F3A 0.047(2) 0.046(2) 0.066(2) 0.019(2) 0.036(2) 0.0053(18)
F4A 0.044(2) 0.044(2) 0.074(3) 0.0101(19) 0.039(2) 0.0074(18)
N1B 0.030(3) 0.033(3) 0.044(3) -0.004(3) 0.024(3) 0.003(2)
N2B 0.044(3) 0.043(3) 0.038(3) 0.007(3) 0.030(3) 0.000(3)
C1B 0.030(3) 0.036(4) 0.030(4) 0.001(3) 0.015(3) -0.003(3)
C2B 0.048(4) 0.025(3) 0.036(4) 0.004(3) 0.032(3) 0.007(3)
C3B 0.032(3) 0.027(3) 0.028(3) -0.001(3) 0.017(3) 0.002(3)
C4B 0.034(3) 0.041(4) 0.038(4) 0.005(3) 0.019(3) 0.003(3)
C5B 0.033(3) 0.046(4) 0.041(4) -0.001(3) 0.021(3) 0.005(3)
C6B 0.034(3) 0.036(4) 0.031(3) -0.002(3) 0.017(3) 0.004(3)
C7B 0.034(3) 0.035(4) 0.037(3) 0.004(3) 0.023(3) 0.005(3)
C8B 0.027(3) 0.050(4) 0.033(4) -0.009(3) 0.022(3) 0.001(3)
C9B 0.039(4) 0.041(4) 0.053(4) -0.006(3) 0.030(3) -0.004(3)
C10B 0.037(4) 0.056(4) 0.060(5) -0.009(4) 0.033(4) 0.006(4)
C11B 0.039(4) 0.054(4) 0.041(4) -0.006(3) 0.027(3) -0.002(3)
C12B 0.038(3) 0.042(4) 0.050(4) -0.003(3) 0.030(3) -0.001(3)
C13B 0.030(3) 0.043(4) 0.033(4) 0.000(3) 0.019(3) -0.001(3)
C14B 0.043(3) 0.029(3) 0.041(4) 0.002(3) 0.030(3) 0.003(3)
C15B 0.034(3) 0.045(4) 0.028(3) 0.002(3) 0.021(3) 0.004(3)
C16B 0.054(4) 0.064(5) 0.064(5) 0.025(4) 0.044(4) 0.017(4)
C17B 0.057(4) 0.063(5) 0.060(5) 0.024(4) 0.041(4) 0.013(4)
C19B 0.036(3) 0.032(4) 0.059(4) -0.001(3) 0.035(3) -0.003(3)
F1B 0.0351(18) 0.060(2) 0.030(2) -0.0010(17) 0.0153(17) -0.0049(17)
F2B 0.0453(19) 0.060(2) 0.038(2) -0.0007(18) 0.0278(18) -0.0054(18)
C18B 0.067(4) 0.027(3) 0.103(6) -0.009(4) 0.072(4) -0.004(4)
C20B 0.038(3) 0.024(3) 0.045(4) -0.002(3) 0.029(3) -0.006(3)
F3B 0.128(4) 0.031(2) 0.249(6) -0.020(3) 0.163(4) -0.009(2)
F4B 0.058(2) 0.033(2) 0.086(3) 0.0025(19) 0.053(2) -0.0028(18)

loop_
_atom_type_symbol
_atom_type_description
_atom_type_scat_dispersion_real
_atom_type_scat_dispersion_imag
_atom_type_scat_source
C C 0.0033 0.0016 'International Tables Vol C Tables 4.2.6.8 and 6.1.1.4'
H H 0.0000 0.0000 'International Tables Vol C Tables 4.2.6.8 and 6.1.1.4'
N N 0.0061 0.0033 'International Tables Vol C Tables 4.2.6.8 and 6.1.1.4'
F F 0.0171 0.0103 'International Tables Vol C Tables 4.2.6.8 and 6.1.1.4'

loop_
_geom_angle_atom_site_label_1
_geom_angle_atom_site_label_2
_geom_angle_atom_site_label_3
_geom_angle
_geom_angle_site_symmetry_1
_geom_angle_site_symmetry_3
C4A N1A C7A 108.6(5) . .
C4A N1A C8A 126.0(5) . .
C7A N1A C8A 124.9(5) . .
C14A N2A C17A 108.8(5) . .
C14A N2A C11A 127.5(5) . .
C17A N2A C11A 122.6(5) . .
C20A C1A C2A 118.5(6) 2_655 .
C1A C2A C3A 122.5(6) . .
C2A C3A C18A 118.6(6) . 2_655
C2A C3A C5A 117.5(6) . .
C18A C3A C5A 123.8(5) 2_655 .
C5A C4A N1A 108.6(5) . .
C4A C5A C6A 106.4(6) . .
C4A C5A C3A 129.2(5) . .
C6A C5A C3A 124.3(5) . .
C7A C6A C5A 109.0(5) . .
C6A C7A N1A 107.2(5) . .
C9A C8A C13A 115.1(5) . .
C9A C8A N1A 122.1(5) . .
C13A C8A N1A 122.8(5) . .
F3A C9A C10A 117.8(5) . .
F3A C9A C8A 119.6(5) . .
C10A C9A C8A 122.6(5) . .
F4A C10A C9A 117.7(5) . .
F4A C10A C11A 120.0(5) . .
C9A C10A C11A 122.3(5) . .
C12A C11A C10A 115.2(5) . .
C12A C11A N2A 123.5(5) . .
C10A C11A N2A 121.0(5) . .
F2A C12A C13A 117.2(5) . .
F2A C12A C11A 119.6(5) . .
C13A C12A C11A 123.2(5) . .
F1A C13A C12A 119.8(5) . .
F1A C13A C8A 118.8(5) . .
C12A C13A C8A 121.4(5) . .
C15A C14A N2A 107.2(5) . .
C14A C15A C16A 108.7(5) . .
C17A C16A C15A 105.8(5) . .
C17A C16A C18A 128.8(6) . .
C15A C16A C18A 125.4(5) . .
C16A C17A N2A 109.4(5) . .
C19A C18A C3A 117.3(5) . 2_655
C19A C18A C16A 118.4(6) . .
C3A C18A C16A 124.3(5) 2_655 .
C18A C19A C20A 122.9(6) . .
C1A C20A C19A 120.1(6) 2_655 .
C4B N1B C7B 108.7(4) . .
C4B N1B C3B 125.9(5) . .
C7B N1B C3B 124.6(4) . .
C17B N2B C14B 107.3(5) . .
C17B N2B C19B 127.6(5) . .
C14B N2B C19B 123.5(5) . .
F1B C1B C3B 119.7(5) . 2_755
F1B C1B C2B 117.6(5) . .
C3B C1B C2B 122.7(5) 2_755 .
F2B C2B C3B 120.2(5) . .
F2B C2B C1B 118.1(5) . .
C3B C2B C1B 121.7(5) . .
C1B C3B C2B 115.3(5) 2_755 .
C1B C3B N1B 123.3(5) 2_755 .
C2B C3B N1B 121.3(5) . .
C5B C4B N1B 107.3(5) . .
C4B C5B C6B 109.5(5) . .
C7B C6B C5B 106.2(5) . .
C7B C6B C8B 130.1(5) . .
C5B C6B C8B 123.5(5) . .
C6B C7B N1B 108.4(5) . .
C9B C8B C13B 117.6(6) . .
C9B C8B C6B 115.8(5) . .
C13B C8B C6B 126.5(5) . .
C8B C9B C10B 123.2(6) . .
C11B C10B C9B 119.8(6) . .
C10B C11B C12B 117.7(6) . .
C11B C12B C13B 123.6(6) . .
C12B C13B C8B 118.0(5) . .
C12B C13B C15B 115.7(5) . .
C8B C13B C15B 126.3(5) . .
C15B C14B N2B 109.8(5) . .
C14B C15B C16B 106.2(5) . .
C14B C15B C13B 128.1(5) . .
C16B C15B C13B 125.7(5) . .
C17B C16B C15B 107.5(6) . .
N2B C17B C16B 109.2(6) . .
C18B C19B C20B 114.9(5) . .
C18B C19B N2B 120.5(5) . .
C20B C19B N2B 124.7(5) . .
C18B C18B F3B 116.6(3) 2_755 .
C18B C18B C19B 122.6(3) 2_755 .
F3B C18B C19B 120.7(5) . .
F4B C20B C20B 118.9(3) . 2_755
F4B C20B C19B 118.7(5) . .
C20B C20B C19B 122.4(3) 2_755 .

loop_
_geom_bond_atom_site_label_1
_geom_bond_atom_site_label_2
_geom_bond_distance
_geom_bond_site_symmetry_2
N1A C4A 1.385(6) .
N1A C7A 1.388(6) .
N1A C8A 1.414(7) .
N2A C14A 1.377(7) .
N2A C17A 1.380(6) .
N2A C11A 1.417(6) .
C1A C20A 1.371(8) 2_655
C1A C2A 1.373(8) .
C2A C3A 1.391(7) .
C3A C18A 1.426(8) 2_655
C3A C5A 1.478(8) .
C4A C5A 1.367(7) .
C5A C6A 1.421(7) .
C6A C7A 1.362(7) .
C8A C9A 1.390(7) .
C8A C13A 1.397(7) .
C9A F3A 1.344(6) .
C9A C10A 1.355(7) .
C10A F4A 1.346(6) .
C10A C11A 1.388(7) .
C11A C12A 1.375(7) .
C12A F2A 1.346(6) .
C12A C13A 1.364(7) .
C13A F1A 1.336(6) .
C14A C15A 1.373(7) .
C15A C16A 1.429(7) .
C16A C17A 1.366(7) .
C16A C18A 1.487(7) .
C18A C19A 1.369(7) .
C18A C3A 1.426(8) 2_655
C19A C20A 1.384(7) .
C20A C1A 1.371(8) 2_655
N1B C4B 1.388(6) .
N1B C7B 1.408(6) .
N1B C3B 1.412(6) .
N2B C17B 1.361(7) .
N2B C14B 1.387(6) .
N2B C19B 1.400(6) .
C1B F1B 1.341(6) .
C1B C3B 1.372(7) 2_755
C1B C2B 1.383(7) .
C2B F2B 1.343(6) .
C2B C3B 1.389(7) .
C3B C1B 1.373(7) 2_755
C4B C5B 1.362(7) .
C5B C6B 1.436(7) .
C6B C7B 1.370(7) .
C6B C8B 1.482(7) .
C8B C9B 1.380(7) .
C8B C13B 1.415(7) .
C9B C10B 1.391(8) .
C10B C11B 1.379(7) .
C11B C12B 1.382(7) .
C12B C13B 1.401(7) .
C13B C15B 1.481(7) .
C14B C15B 1.356(7) .
C15B C16B 1.425(7) .
C16B C17B 1.367(8) .
C19B C18B 1.366(7) .
C19B C20B 1.379(7) .
C18B C18B 1.358(11) 2_755
C18B F3B 1.353(6) .
C20B F4B 1.350(5) .
C20B C20B 1.352(10) 2_755
